data_4123411
loop_
_publ_author_name
'Doyle, Lauren E.'
'Piers, Warren E.'
'Borau-Garcia, Javier'

_publ_section_title
;
 Ligand Cooperation in the Formal Hydrogenation of N2O Using a PCsp2P
 Iridium Pincer Complex.
;
_journal_issue 6
_journal_name_full 'Journal of the American Chemical Society'
_journal_page_first 2187
_journal_page_last 2190
_journal_paper_doi 10.1021/ja512602m
_journal_volume 137
_journal_year 2015
_chemical_formula_moiety 'C29 H36 Cl Ir O P2 S2,  C7  H8'
_chemical_formula_sum 'C36 H44 Cl Ir O P2 S2'
_chemical_formula_weight 846.42
_chemical_name_systematic
;
 ?
;
_space_group_IT_number 14
_symmetry_cell_setting monoclinic
_symmetry_space_group_name_Hall '-P 2ybc'
_symmetry_space_group_name_H-M 'P 1 21/c 1'
_atom_sites_solution_hydrogens geom
_atom_sites_solution_primary direct
_atom_sites_solution_secondary difmap
_audit_creation_method SHELXL-97
_cell_angle_alpha 90.00
_cell_angle_beta 110.3340(10)
_cell_angle_gamma 90.00
_cell_formula_units_Z 4
_cell_length_a 14.6472(3)
_cell_length_b 11.2093(3)
_cell_length_c 22.8299(6)
_cell_measurement_reflns_used 12988
_cell_measurement_temperature 173(2)
_cell_measurement_theta_max 26.00
_cell_measurement_theta_min 2.05
_cell_volume 3514.74(15)
_computing_structure_refinement 'SHELXL-97 (Sheldrick, 1997)'
_diffrn_ambient_temperature 173(2)
_diffrn_measured_fraction_theta_full 0.997
_diffrn_measured_fraction_theta_max 0.997
_diffrn_measurement_device_type 'Nonius KappaCCD'
_diffrn_measurement_method ' \w and \f '
_diffrn_radiation_monochromator graphite
_diffrn_radiation_source 'fine-focus sealed tube'
_diffrn_radiation_type MoK\a
_diffrn_radiation_wavelength 0.71073
_diffrn_reflns_av_R_equivalents 0.0432
_diffrn_reflns_av_sigmaI/netI 0.0465
_diffrn_reflns_limit_h_max 18
_diffrn_reflns_limit_h_min -18
_diffrn_reflns_limit_k_max 13
_diffrn_reflns_limit_k_min -13
_diffrn_reflns_limit_l_max 28
_diffrn_reflns_limit_l_min -28
_diffrn_reflns_number 12988
_diffrn_reflns_theta_full 26.00
_diffrn_reflns_theta_max 26.00
_diffrn_reflns_theta_min 2.05
_exptl_absorpt_coefficient_mu 4.113
_exptl_absorpt_correction_T_max 0.8528
_exptl_absorpt_correction_T_min 0.7905
_exptl_absorpt_correction_type multi-scan
_exptl_absorpt_process_details 'SORTAV: (Blessing, 1997)'
_exptl_crystal_colour Orange
_exptl_crystal_density_diffrn 1.600
_exptl_crystal_density_method 'not measured'
_exptl_crystal_description Block
_exptl_crystal_F_000 1696
_exptl_crystal_size_max 0.06
_exptl_crystal_size_mid 0.04
_exptl_crystal_size_min 0.04
_refine_diff_density_max 1.524
_refine_diff_density_min -0.745
_refine_diff_density_rms 0.131
_refine_ls_extinction_method none
_refine_ls_goodness_of_fit_ref 1.094
_refine_ls_hydrogen_treatment constr
_refine_ls_matrix_type full
_refine_ls_number_parameters 388
_refine_ls_number_reflns 6893
_refine_ls_number_restraints 0
_refine_ls_restrained_S_all 1.094
_refine_ls_R_factor_all 0.0598
_refine_ls_R_factor_gt 0.0448
_refine_ls_shift/su_max 0.001
_refine_ls_shift/su_mean 0.000
_refine_ls_structure_factor_coef Fsqd
_refine_ls_weighting_details 'calc w=1/[\s^2^(Fo^2^)+(0.0083P)^2^+26.3637P] where P=(Fo^2^+2Fc^2^)/3'
_refine_ls_weighting_scheme calc
_refine_ls_wR_factor_gt 0.0873
_refine_ls_wR_factor_ref 0.0954
_reflns_number_gt 5675
_reflns_number_total 6893
_reflns_threshold_expression >2sigma(I)
_cod_data_source_file ja512602m_si_001.cif
_cod_data_source_block shelxl
_cod_depositor_comments
;
The following automatic conversions were performed:

'_symmetry_cell_setting' value 'Monoclinic' changed to 'monoclinic'
according to
/usr/data/users/saulius/crontab/automatic-downloads/rss-feeds/ACS/lib/dictionaries/cif_core.dic
dictionary named 'cif_core.dic' version 2.4.2 from 2011-04-26.

'_exptl_absorpt_correction_type' value 'Multi-scan' changed to
'multi-scan' according to
/usr/data/users/saulius/crontab/automatic-downloads/rss-feeds/ACS/lib/dictionaries/cif_core.dic
dictionary named 'cif_core.dic' version 2.4.2 from 2011-04-26.

Automatic conversion script
Id: cif_fix_values 3008 2015-01-20 13:52:24Z robertas 

 Adding full bibliography for 4123411--4123412.cif.
;
_cod_original_sg_symbol_H-M 'P 21/c'
_cod_database_code 4123411

loop_
_symmetry_equiv_pos_as_xyz
'x, y, z'
'-x, y+1/2, -z+1/2'
'-x, -y, -z'
'x, -y-1/2, z-1/2'

loop_
_atom_site_label
_atom_site_type_symbol
_atom_site_fract_x
_atom_site_fract_y
_atom_site_fract_z
_atom_site_U_iso_or_equiv
_atom_site_adp_type
_atom_site_occupancy
_atom_site_symmetry_multiplicity
_atom_site_calc_flag
_atom_site_refinement_flags
C1 C 0.1158(4) 0.8027(6) 0.4931(3) 0.0291(14) Uani 1 1 d .
C2 C 0.1735(4) 0.7991(6) 0.5609(3) 0.0297(13) Uani 1 1 d .
C3 C 0.2698(5) 0.7683(6) 0.5844(3) 0.0329(15) Uani 1 1 d .
C4 C 0.3142(4) 0.7984(6) 0.6502(3) 0.0337(15) Uani 1 1 d .
C5 C 0.4104(5) 0.7868(8) 0.6908(3) 0.0483(19) Uani 1 1 d .
H5 H 0.4582 0.7520 0.6767 0.058 Uiso 1 1 calc R
C6 C 0.4345(5) 0.8260(8) 0.7507(3) 0.056(2) Uani 1 1 d .
H6 H 0.5003 0.8203 0.7779 0.067 Uiso 1 1 calc R
C7 C 0.3657(5) 0.8741(8) 0.7732(3) 0.053(2) Uani 1 1 d .
H7 H 0.3845 0.8983 0.8156 0.064 Uiso 1 1 calc R
C8 C 0.2705(5) 0.8869(7) 0.7343(3) 0.0417(17) Uani 1 1 d .
H8 H 0.2229 0.9206 0.7489 0.050 Uiso 1 1 calc R
C9 C 0.2470(5) 0.8491(6) 0.6738(3) 0.0338(15) Uani 1 1 d .
C10 C 0.0073(4) 0.7967(6) 0.4693(3) 0.0297(13) Uani 1 1 d .
C11 C -0.0466(4) 0.7650(6) 0.4096(3) 0.0289(14) Uani 1 1 d .
C12 C -0.1480(4) 0.7935(6) 0.3932(3) 0.0320(14) Uani 1 1 d .
C13 C -0.2248(5) 0.7853(6) 0.3359(3) 0.0385(16) Uani 1 1 d .
H13 H -0.2142 0.7538 0.3002 0.046 Uiso 1 1 calc R
C14 C -0.3155(5) 0.8235(7) 0.3320(3) 0.0450(18) Uani 1 1 d .
H14 H -0.3670 0.8198 0.2928 0.054 Uiso 1 1 calc R
C15 C -0.3344(5) 0.8671(8) 0.3832(4) 0.052(2) Uani 1 1 d .
H15 H -0.3988 0.8898 0.3792 0.063 Uiso 1 1 calc R
C16 C -0.2615(5) 0.8777(7) 0.4392(4) 0.0484(19) Uani 1 1 d .
H16 H -0.2740 0.9086 0.4745 0.058 Uiso 1 1 calc R
C17 C -0.1683(5) 0.8426(6) 0.4439(3) 0.0329(14) Uani 1 1 d .
C18 C 0.3424(5) 0.5408(6) 0.5528(3) 0.0409(17) Uani 1 1 d .
H18 H 0.3512 0.4990 0.5164 0.049 Uiso 1 1 calc R
C19 C 0.2551(6) 0.4832(8) 0.5622(4) 0.065(3) Uani 1 1 d .
H19A H 0.1968 0.4982 0.5256 0.097 Uiso 1 1 calc R
H19B H 0.2460 0.5172 0.5994 0.097 Uiso 1 1 calc R
H19C H 0.2658 0.3971 0.5679 0.097 Uiso 1 1 calc R
C20 C 0.4344(6) 0.5176(8) 0.6082(4) 0.067(3) Uani 1 1 d .
H20A H 0.4900 0.5549 0.6008 0.101 Uiso 1 1 calc R
H20B H 0.4454 0.4315 0.6137 0.101 Uiso 1 1 calc R
H20C H 0.4275 0.5516 0.6460 0.101 Uiso 1 1 calc R
C21 C 0.4321(5) 0.7665(7) 0.5370(3) 0.0418(18) Uani 1 1 d .
H21 H 0.4793 0.7453 0.5792 0.050 Uiso 1 1 calc R
C22 C 0.4697(6) 0.7140(9) 0.4879(4) 0.067(3) Uani 1 1 d .
H22A H 0.4746 0.6271 0.4925 0.100 Uiso 1 1 calc R
H22B H 0.5341 0.7473 0.4935 0.100 Uiso 1 1 calc R
H22C H 0.4246 0.7341 0.4461 0.100 Uiso 1 1 calc R
C23 C 0.4240(6) 0.8995(8) 0.5329(4) 0.058(2) Uani 1 1 d .
H23A H 0.4003 0.9293 0.5654 0.086 Uiso 1 1 calc R
H23B H 0.3783 0.9223 0.4917 0.086 Uiso 1 1 calc R
H23C H 0.4881 0.9340 0.5389 0.086 Uiso 1 1 calc R
C24 C -0.0167(5) 0.5402(6) 0.3533(3) 0.0368(16) Uani 1 1 d .
H24 H 0.0278 0.5002 0.3347 0.044 Uiso 1 1 calc R
C25 C -0.1207(5) 0.5201(7) 0.3079(4) 0.0493(19) Uani 1 1 d .
H25A H -0.1288 0.5599 0.2682 0.074 Uiso 1 1 calc R
H25B H -0.1672 0.5531 0.3257 0.074 Uiso 1 1 calc R
H25C H -0.1324 0.4344 0.3007 0.074 Uiso 1 1 calc R
C26 C -0.0022(6) 0.4785(7) 0.4148(4) 0.055(2) Uani 1 1 d .
H26A H 0.0646 0.4918 0.4433 0.082 Uiso 1 1 calc R
H26B H -0.0137 0.3928 0.4076 0.082 Uiso 1 1 calc R
H26C H -0.0480 0.5111 0.4333 0.082 Uiso 1 1 calc R
C27 C -0.0166(5) 0.7706(7) 0.2905(3) 0.0389(16) Uani 1 1 d .
H27 H -0.0852 0.7459 0.2669 0.047 Uiso 1 1 calc R
C28 C 0.0473(6) 0.7301(7) 0.2537(4) 0.054(2) Uani 1 1 d .
H28A H 0.0435 0.6431 0.2491 0.081 Uiso 1 1 calc R
H28B H 0.1149 0.7537 0.2761 0.081 Uiso 1 1 calc R
H28C H 0.0243 0.7673 0.2123 0.081 Uiso 1 1 calc R
C29 C -0.0145(7) 0.9054(7) 0.2980(4) 0.059(2) Uani 1 1 d .
H29A H -0.0565 0.9286 0.3214 0.089 Uiso 1 1 calc R
H29B H -0.0380 0.9431 0.2567 0.089 Uiso 1 1 calc R
H29C H 0.0524 0.9315 0.3207 0.089 Uiso 1 1 calc R
C30 C 0.3206(8) 0.0468(11) 0.3348(5) 0.082(3) Uani 1 1 d .
C31 C 0.2587(8) 0.0196(11) 0.3663(5) 0.078(3) Uani 1 1 d .
H31 H 0.2480 -0.0614 0.3743 0.093 Uiso 1 1 calc R
C32 C 0.2141(10) 0.1055(15) 0.3855(5) 0.101(4) Uani 1 1 d .
H32 H 0.1705 0.0839 0.4064 0.121 Uiso 1 1 calc R
C33 C 0.2271(9) 0.2202(13) 0.3771(6) 0.097(4) Uani 1 1 d .
H33 H 0.1952 0.2796 0.3926 0.117 Uiso 1 1 calc R
C34 C 0.2875(9) 0.2511(12) 0.3457(6) 0.099(4) Uani 1 1 d .
H34 H 0.2971 0.3328 0.3385 0.118 Uiso 1 1 calc R
C35 C 0.3350(7) 0.1633(12) 0.3243(5) 0.078(3) Uani 1 1 d .
H35 H 0.3773 0.1845 0.3025 0.094 Uiso 1 1 calc R
C36 C 0.3665(9) -0.0471(16) 0.3115(7) 0.157(7) Uani 1 1 d .
H36A H 0.3483 -0.1248 0.3238 0.235 Uiso 1 1 calc R
H36B H 0.4374 -0.0377 0.3290 0.235 Uiso 1 1 calc R
H36C H 0.3449 -0.0424 0.2658 0.235 Uiso 1 1 calc R
Cl1 Cl 0.23247(14) 0.55616(18) 0.39195(9) 0.0481(5) Uani 1 1 d .
Ir1 Ir 0.179577(18) 0.71086(2) 0.438093(12) 0.02964(8) Uani 1 1 d .
O1 O 0.1526(3) 0.8790(4) 0.4613(2) 0.0331(10) Uani 1 1 d .
P1 P 0.31419(12) 0.69720(16) 0.52865(8) 0.0313(4) Uani 1 1 d .
P2 P 0.02290(12) 0.69725(16) 0.36715(8) 0.0298(4) Uani 1 1 d .
S1 S 0.13292(12) 0.86222(17) 0.61663(8) 0.0362(4) Uani 1 1 d .
S2 S -0.06384(12) 0.85697(17) 0.50900(8) 0.0379(4) Uani 1 1 d .

loop_
_atom_site_aniso_label
_atom_site_aniso_U_11
_atom_site_aniso_U_22
_atom_site_aniso_U_33
_atom_site_aniso_U_23
_atom_site_aniso_U_13
_atom_site_aniso_U_12
C1 0.034(3) 0.027(3) 0.029(3) -0.007(3) 0.015(3) 0.002(3)
C2 0.029(3) 0.032(3) 0.031(3) -0.003(3) 0.012(3) 0.000(3)
C3 0.032(3) 0.037(4) 0.032(3) -0.001(3) 0.014(3) -0.001(3)
C4 0.026(3) 0.042(4) 0.033(3) 0.000(3) 0.011(3) -0.001(3)
C5 0.035(4) 0.067(5) 0.041(4) -0.006(4) 0.011(3) 0.003(4)
C6 0.029(4) 0.092(7) 0.036(4) -0.016(4) -0.002(3) 0.005(4)
C7 0.044(4) 0.079(6) 0.031(4) -0.011(4) 0.006(3) -0.006(4)
C8 0.039(4) 0.053(5) 0.033(4) -0.006(3) 0.012(3) -0.006(3)
C9 0.031(3) 0.041(4) 0.028(3) -0.002(3) 0.008(3) -0.007(3)
C10 0.031(3) 0.029(3) 0.031(3) 0.000(3) 0.012(3) 0.005(3)
C11 0.033(3) 0.028(3) 0.027(3) 0.001(3) 0.012(3) 0.002(3)
C12 0.028(3) 0.030(3) 0.037(4) -0.003(3) 0.011(3) -0.003(3)
C13 0.038(4) 0.037(4) 0.038(4) -0.001(3) 0.011(3) 0.001(3)
C14 0.036(4) 0.051(5) 0.038(4) -0.004(4) 0.000(3) 0.001(3)
C15 0.029(4) 0.062(6) 0.059(5) -0.012(4) 0.007(4) 0.005(4)
C16 0.037(4) 0.057(5) 0.050(5) -0.010(4) 0.013(3) 0.010(4)
C17 0.035(3) 0.031(4) 0.032(4) -0.004(3) 0.011(3) -0.005(3)
C18 0.045(4) 0.036(4) 0.039(4) 0.007(3) 0.012(3) 0.010(3)
C19 0.067(6) 0.044(5) 0.077(7) 0.029(5) 0.016(5) -0.003(4)
C20 0.070(6) 0.050(5) 0.063(6) 0.015(5) 0.001(5) 0.012(5)
C21 0.028(3) 0.054(5) 0.045(4) 0.005(4) 0.014(3) 0.003(3)
C22 0.052(5) 0.086(7) 0.078(6) -0.019(6) 0.041(5) -0.015(5)
C23 0.052(5) 0.056(6) 0.069(6) 0.002(5) 0.026(4) -0.010(4)
C24 0.047(4) 0.032(4) 0.030(4) -0.007(3) 0.012(3) -0.004(3)
C25 0.050(5) 0.041(5) 0.051(5) -0.011(4) 0.011(4) -0.009(4)
C26 0.063(5) 0.036(4) 0.057(5) 0.008(4) 0.010(4) -0.014(4)
C27 0.043(4) 0.044(4) 0.029(4) 0.007(3) 0.012(3) 0.003(3)
C28 0.088(6) 0.043(5) 0.045(5) 0.000(4) 0.040(5) 0.000(4)
C29 0.088(6) 0.046(5) 0.060(6) 0.016(4) 0.046(5) 0.019(4)
C30 0.062(6) 0.081(8) 0.071(7) -0.019(6) -0.017(5) 0.014(6)
C31 0.066(7) 0.095(9) 0.051(6) 0.015(6) -0.006(5) -0.026(6)
C32 0.124(11) 0.127(12) 0.057(7) 0.001(8) 0.040(7) -0.016(10)
C33 0.097(9) 0.081(9) 0.108(10) -0.016(8) 0.029(8) -0.003(8)
C34 0.083(8) 0.077(9) 0.104(10) 0.024(7) -0.008(7) -0.022(7)
C35 0.039(5) 0.113(10) 0.070(7) 0.032(7) 0.004(5) -0.015(6)
C36 0.084(9) 0.189(18) 0.143(14) -0.052(13) -0.028(9) 0.046(10)
Cl1 0.0519(11) 0.0481(11) 0.0461(11) -0.0106(9) 0.0192(9) 0.0131(9)
Ir1 0.03164(14) 0.03032(14) 0.02897(13) -0.00050(12) 0.01305(10) 0.00229(11)
O1 0.037(2) 0.029(2) 0.034(2) -0.001(2) 0.012(2) 0.000(2)
P1 0.0290(8) 0.0334(10) 0.0326(9) 0.0002(8) 0.0120(7) 0.0039(7)
P2 0.0334(9) 0.0304(9) 0.0258(8) -0.0008(7) 0.0103(7) 0.0015(7)
S1 0.0298(8) 0.0488(11) 0.0300(9) -0.0084(8) 0.0104(7) 0.0009(8)
S2 0.0304(8) 0.0500(11) 0.0335(9) -0.0078(8) 0.0114(7) 0.0040(8)

loop_
_atom_type_symbol
_atom_type_description
_atom_type_scat_dispersion_real
_atom_type_scat_dispersion_imag
_atom_type_scat_source
C C 0.0033 0.0016 'International Tables Vol C Tables 4.2.6.8 and 6.1.1.4'
H H 0.0000 0.0000 'International Tables Vol C Tables 4.2.6.8 and 6.1.1.4'
Cl Cl 0.1484 0.1585 'International Tables Vol C Tables 4.2.6.8 and 6.1.1.4'
Ir Ir -1.4442 7.9887 'International Tables Vol C Tables 4.2.6.8 and 6.1.1.4'
O O 0.0106 0.0060 'International Tables Vol C Tables 4.2.6.8 and 6.1.1.4'
P P 0.1023 0.0942 'International Tables Vol C Tables 4.2.6.8 and 6.1.1.4'
S S 0.1246 0.1234 'International Tables Vol C Tables 4.2.6.8 and 6.1.1.4'

loop_
_geom_angle_atom_site_label_1
_geom_angle_atom_site_label_2
_geom_angle_atom_site_label_3
_geom_angle
O1 C1 C2 112.9(5)
O1 C1 C10 114.0(5)
C2 C1 C10 121.9(5)
O1 C1 Ir1 69.0(3)
C2 C1 Ir1 113.8(4)
C10 C1 Ir1 113.7(4)
C3 C2 C1 123.6(5)
C3 C2 S1 112.6(5)
C1 C2 S1 122.6(4)
C2 C3 C4 112.2(6)
C2 C3 P1 114.2(5)
C4 C3 P1 133.6(5)
C9 C4 C5 117.8(6)
C9 C4 C3 111.7(5)
C5 C4 C3 130.5(6)
C6 C5 C4 119.0(7)
C6 C5 H5 120.5
C4 C5 H5 120.5
C5 C6 C7 121.9(7)
C5 C6 H6 119.0
C7 C6 H6 119.0
C8 C7 C6 120.3(7)
C8 C7 H7 119.9
C6 C7 H7 119.9
C9 C8 C7 117.5(7)
C9 C8 H8 121.2
C7 C8 H8 121.2
C8 C9 C4 123.4(6)
C8 C9 S1 124.9(5)
C4 C9 S1 111.7(5)
C11 C10 C1 123.3(5)
C11 C10 S2 112.3(5)
C1 C10 S2 123.2(5)
C10 C11 C12 112.9(5)
C10 C11 P2 114.2(5)
C12 C11 P2 132.9(5)
C13 C12 C17 117.6(6)
C13 C12 C11 130.7(6)
C17 C12 C11 111.7(6)
C14 C13 C12 119.2(7)
C14 C13 H13 120.4
C12 C13 H13 120.4
C13 C14 C15 122.1(7)
C13 C14 H14 118.9
C15 C14 H14 118.9
C16 C15 C14 120.3(7)
C16 C15 H15 119.8
C14 C15 H15 119.8
C15 C16 C17 118.6(7)
C15 C16 H16 120.7
C17 C16 H16 120.7
C16 C17 C12 122.1(6)
C16 C17 S2 126.3(5)
C12 C17 S2 111.5(5)
C19 C18 C20 111.0(7)
C19 C18 P1 109.6(5)
C20 C18 P1 117.0(6)
C19 C18 H18 106.2
C20 C18 H18 106.2
P1 C18 H18 106.2
C18 C19 H19A 109.5
C18 C19 H19B 109.5
H19A C19 H19B 109.5
C18 C19 H19C 109.5
H19A C19 H19C 109.5
H19B C19 H19C 109.5
C18 C20 H20A 109.5
C18 C20 H20B 109.5
H20A C20 H20B 109.5
C18 C20 H20C 109.5
H20A C20 H20C 109.5
H20B C20 H20C 109.5
C23 C21 C22 112.2(7)
C23 C21 P1 111.3(5)
C22 C21 P1 109.0(5)
C23 C21 H21 108.1
C22 C21 H21 108.1
P1 C21 H21 108.1
C21 C22 H22A 109.5
C21 C22 H22B 109.5
H22A C22 H22B 109.5
C21 C22 H22C 109.5
H22A C22 H22C 109.5
H22B C22 H22C 109.5
C21 C23 H23A 109.5
C21 C23 H23B 109.5
H23A C23 H23B 109.5
C21 C23 H23C 109.5
H23A C23 H23C 109.5
H23B C23 H23C 109.5
C26 C24 C25 110.4(6)
C26 C24 P2 110.0(5)
C25 C24 P2 115.8(5)
C26 C24 H24 106.7
C25 C24 H24 106.7
P2 C24 H24 106.7
C24 C25 H25A 109.5
C24 C25 H25B 109.5
H25A C25 H25B 109.5
C24 C25 H25C 109.5
H25A C25 H25C 109.5
H25B C25 H25C 109.5
C24 C26 H26A 109.5
C24 C26 H26B 109.5
H26A C26 H26B 109.5
C24 C26 H26C 109.5
H26A C26 H26C 109.5
H26B C26 H26C 109.5
C29 C27 C28 111.5(6)
C29 C27 P2 110.5(5)
C28 C27 P2 109.9(5)
C29 C27 H27 108.3
C28 C27 H27 108.3
P2 C27 H27 108.3
C27 C28 H28A 109.5
C27 C28 H28B 109.5
H28A C28 H28B 109.5
C27 C28 H28C 109.5
H28A C28 H28C 109.5
H28B C28 H28C 109.5
C27 C29 H29A 109.5
C27 C29 H29B 109.5
H29A C29 H29B 109.5
C27 C29 H29C 109.5
H29A C29 H29C 109.5
H29B C29 H29C 109.5
C35 C30 C31 118.5(11)
C35 C30 C36 121.0(15)
C31 C30 C36 120.5(14)
C32 C31 C30 120.3(12)
C32 C31 H31 119.8
C30 C31 H31 119.8
C31 C32 C33 123.1(13)
C31 C32 H32 118.5
C33 C32 H32 118.5
C32 C33 C34 118.5(13)
C32 C33 H33 120.8
C34 C33 H33 120.8
C33 C34 C35 120.1(12)
C33 C34 H34 120.0
C35 C34 H34 120.0
C30 C35 C34 119.5(11)
C30 C35 H35 120.2
C34 C35 H35 120.2
C30 C36 H36A 109.5
C30 C36 H36B 109.5
H36A C36 H36B 109.5
C30 C36 H36C 109.5
H36A C36 H36C 109.5
H36B C36 H36C 109.5
O1 Ir1 C1 38.3(2)
O1 Ir1 Cl1 161.02(13)
C1 Ir1 Cl1 160.70(19)
O1 Ir1 P2 90.48(13)
C1 Ir1 P2 84.89(18)
Cl1 Ir1 P2 92.28(6)
O1 Ir1 P1 90.62(13)
C1 Ir1 P1 85.13(18)
Cl1 Ir1 P1 92.37(6)
P2 Ir1 P1 162.42(6)
C1 O1 Ir1 72.7(3)
C3 P1 C18 107.9(3)
C3 P1 C21 107.2(3)
C18 P1 C21 105.4(3)
C3 P1 Ir1 101.4(2)
C18 P1 Ir1 111.3(2)
C21 P1 Ir1 122.8(2)
C11 P2 C27 105.9(3)
C11 P2 C24 106.9(3)
C27 P2 C24 106.7(3)
C11 P2 Ir1 101.8(2)
C27 P2 Ir1 123.1(2)
C24 P2 Ir1 111.1(2)
C2 S1 C9 91.8(3)
C17 S2 C10 91.6(3)

loop_
_geom_bond_atom_site_label_1
_geom_bond_atom_site_label_2
_geom_bond_distance
C1 O1 1.350(7)
C1 C2 1.484(8)
C1 C10 1.492(8)
C1 Ir1 2.080(6)
C2 C3 1.367(9)
C2 S1 1.732(6)
C3 C4 1.454(9)
C3 P1 1.805(6)
C4 C9 1.395(9)
C4 C5 1.397(9)
C5 C6 1.360(10)
C5 H5 0.9500
C6 C7 1.389(10)
C6 H6 0.9500
C7 C8 1.376(10)
C7 H7 0.9500
C8 C9 1.370(9)
C8 H8 0.9500
C9 S1 1.732(7)
C10 C11 1.365(9)
C10 S2 1.738(6)
C11 C12 1.436(8)
C11 P2 1.798(6)
C12 C13 1.401(9)
C12 C17 1.406(9)
C13 C14 1.368(9)
C13 H13 0.9500
C14 C15 1.382(10)
C14 H14 0.9500
C15 C16 1.356(10)
C15 H15 0.9500
C16 C17 1.389(9)
C16 H16 0.9500
C17 S2 1.730(7)
C18 C19 1.513(10)
C18 C20 1.517(10)
C18 P1 1.841(7)
C18 H18 1.0000
C19 H19A 0.9800
C19 H19B 0.9800
C19 H19C 0.9800
C20 H20A 0.9800
C20 H20B 0.9800
C20 H20C 0.9800
C21 C23 1.496(11)
C21 C22 1.529(10)
C21 P1 1.841(7)
C21 H21 1.0000
C22 H22A 0.9800
C22 H22B 0.9800
C22 H22C 0.9800
C23 H23A 0.9800
C23 H23B 0.9800
C23 H23C 0.9800
C24 C26 1.511(10)
C24 C25 1.532(9)
C24 P2 1.846(7)
C24 H24 1.0000
C25 H25A 0.9800
C25 H25B 0.9800
C25 H25C 0.9800
C26 H26A 0.9800
C26 H26B 0.9800
C26 H26C 0.9800
C27 C29 1.520(10)
C27 C28 1.527(9)
C27 P2 1.836(7)
C27 H27 1.0000
C28 H28A 0.9800
C28 H28B 0.9800
C28 H28C 0.9800
C29 H29A 0.9800
C29 H29B 0.9800
C29 H29C 0.9800
C30 C35 1.356(15)
C30 C31 1.373(15)
C30 C36 1.447(16)
C31 C32 1.322(16)
C31 H31 0.9500
C32 C33 1.324(17)
C32 H32 0.9500
C33 C34 1.362(17)
C33 H33 0.9500
C34 C35 1.389(17)
C34 H34 0.9500
C35 H35 0.9500
C36 H36A 0.9800
C36 H36B 0.9800
C36 H36C 0.9800
Cl1 Ir1 2.2986(17)
Ir1 O1 2.034(4)
Ir1 P2 2.3086(17)
Ir1 P1 2.3135(17)
